data_7014003
loop_
_publ_author_name
'Kwon, Heon Yong'
'Lee, Su Yeon'
'Lee, Bun Yeoul'
'Shin, Dong Mok'
'Chung, Young Keun'

_publ_section_title
;
 Synthesis, characterization and ethylene reactivity of
 2-diphenylphosphanylbenzamido nickel complexes.
;
_journal_issue 6
_journal_name_full 'Dalton transactions (Cambridge, England : 2003)'
_journal_page_first 921
_journal_page_last 928
_journal_paper_doi 10.1039/b317033k
_journal_year 2004
_chemical_formula_sum 'C97 H53 B2 F30 N2 Ni2 O2 P2'
_chemical_formula_weight 2049.39
_chemical_name_systematic
;
?
;
_space_group_IT_number 2
_symmetry_cell_setting triclinic
_symmetry_space_group_name_Hall '-P 1'
_symmetry_space_group_name_H-M 'P -1'
_atom_sites_solution_hydrogens geom
_atom_sites_solution_primary direct
_atom_sites_solution_secondary difmap
_audit_creation_method SHELXL-97
_cell_angle_alpha 92.828(2)
_cell_angle_beta 105.688(2)
_cell_angle_gamma 106.531(2)
_cell_formula_units_Z 2
_cell_length_a 14.9305(4)
_cell_length_b 17.2883(6)
_cell_length_c 20.1574(6)
_cell_measurement_temperature 293(2)
_cell_volume 4757.1(3)
_computing_structure_refinement 'SHELXL-97 (Sheldrick, 1997)'
_computing_structure_solution 'SHELXS-97 (Sheldrick, 1990)'
_diffrn_ambient_temperature 293(2)
_diffrn_measured_fraction_theta_full 0.965
_diffrn_measured_fraction_theta_max 0.965
_diffrn_radiation_monochromator graphite
_diffrn_radiation_source 'fine-focus sealed tube'
_diffrn_radiation_type MoK\a
_diffrn_radiation_wavelength 0.71073
_diffrn_reflns_av_R_equivalents 0.0412
_diffrn_reflns_av_sigmaI/netI 0.0801
_diffrn_reflns_limit_h_max 19
_diffrn_reflns_limit_h_min -19
_diffrn_reflns_limit_k_max 22
_diffrn_reflns_limit_k_min -20
_diffrn_reflns_limit_l_max 26
_diffrn_reflns_limit_l_min -26
_diffrn_reflns_number 32685
_diffrn_reflns_theta_full 27.53
_diffrn_reflns_theta_max 27.53
_diffrn_reflns_theta_min 1.49
_exptl_absorpt_coefficient_mu 0.537
_exptl_absorpt_correction_type none
_exptl_crystal_density_diffrn 1.431
_exptl_crystal_density_method 'not measured'
_exptl_crystal_F_000 2062
_exptl_crystal_size_max 0.30
_exptl_crystal_size_mid 0.15
_exptl_crystal_size_min 0.15
_refine_diff_density_max 1.969
_refine_diff_density_min -0.531
_refine_diff_density_rms 0.133
_refine_ls_extinction_coef 0.0002(8)
_refine_ls_extinction_expression Fc^*^=kFc[1+0.001xFc^2^\l^3^/sin(2\q)]^-1/4^
_refine_ls_extinction_method SHELXL
_refine_ls_goodness_of_fit_ref 1.125
_refine_ls_hydrogen_treatment mixed
_refine_ls_matrix_type full
_refine_ls_number_parameters 1235
_refine_ls_number_reflns 21169
_refine_ls_number_restraints 3
_refine_ls_restrained_S_all 1.126
_refine_ls_R_factor_all 0.1576
_refine_ls_R_factor_gt 0.1042
_refine_ls_shift/su_max 0.010
_refine_ls_shift/su_mean 0.000
_refine_ls_structure_factor_coef Fsqd
_refine_ls_weighting_details 'calc w=1/[\s^2^(Fo^2^)+(0.2000P)^2^+0.0000P] where P=(Fo^2^+2Fc^2^)/3'
_refine_ls_weighting_scheme calc
_refine_ls_wR_factor_gt 0.3106
_refine_ls_wR_factor_ref 0.3398
_reflns_number_gt 11813
_reflns_number_total 21169
_reflns_threshold_expression >2sigma(I)
_cod_data_source_file b317033k.txt
_cod_data_source_block 11
_cod_depositor_comments
;
The following automatic conversions were performed:
'_symmetry_cell_setting' value 'TRICLINIC' changed to 'triclinic'
according to '/home/saulius/struct/CIF-dictionaries/cif_core.dic'
dictionary named 'cif_core.dic' version 2.4.1 from 2010-06-29.

Automatic conversion script
Id: cif_fix_enum 1527 2010-12-29 10:47:43Z saulius 
;
_cod_original_cell_volume 4757.0(3)
_cod_original_sg_symbol_H-M P-1
_cod_database_code 7014003

loop_
_symmetry_equiv_pos_as_xyz
'x, y, z'
'-x, -y, -z'

loop_
_atom_site_label
_atom_site_type_symbol
_atom_site_fract_x
_atom_site_fract_y
_atom_site_fract_z
_atom_site_U_iso_or_equiv
_atom_site_adp_type
_atom_site_occupancy
_atom_site_symmetry_multiplicity
_atom_site_calc_flag
_atom_site_refinement_flags
_atom_site_disorder_assembly
_atom_site_disorder_group
Ni1 Ni 0.69580(5) 0.16267(4) 0.48810(4) 0.0433(2) Uani 1 1 d . . .
P1 P 0.72874(10) 0.07082(9) 0.54703(7) 0.0418(4) Uani 1 1 d . . .
O1 O 0.8246(3) 0.0717(2) 0.35692(19) 0.0438(9) Uani 1 1 d . . .
N1 N 0.7637(3) 0.1410(3) 0.4258(2) 0.0396(10) Uani 1 1 d . . .
H1 H 0.7913 0.1837 0.4100 0.048 Uiso 1 1 calc R . .
B1 B 0.8773(4) 0.1399(4) 0.3233(3) 0.0377(13) Uani 1 1 d . . .
F1 F 1.0922(2) 0.1994(2) 0.32582(19) 0.0627(10) Uani 1 1 d . . .
F2 F 1.1776(3) 0.1205(3) 0.2629(2) 0.0787(12) Uani 1 1 d . . .
F3 F 1.0779(4) -0.0267(3) 0.1839(2) 0.0881(14) Uani 1 1 d . . .
F4 F 0.8847(4) -0.0907(3) 0.1692(3) 0.1008(16) Uani 1 1 d . . .
F5 F 0.7931(3) -0.0135(3) 0.2317(2) 0.0737(11) Uani 1 1 d . . .
F6 F 1.0221(3) 0.1248(3) 0.4439(2) 0.0752(11) Uani 1 1 d . . .
F7 F 1.1548(3) 0.2422(4) 0.5414(2) 0.1012(16) Uani 1 1 d . . .
F8 F 1.1578(4) 0.3994(4) 0.5372(3) 0.125(2) Uani 1 1 d . . .
F9 F 1.0238(5) 0.4369(3) 0.4344(3) 0.123(2) Uani 1 1 d . . .
F10 F 0.8940(3) 0.3225(2) 0.3371(2) 0.0771(12) Uani 1 1 d . . .
F11 F 0.9375(3) 0.2474(2) 0.2287(2) 0.0674(11) Uani 1 1 d . . .
F12 F 0.8275(3) 0.2923(3) 0.1205(2) 0.0893(15) Uani 1 1 d . . .
F13 F 0.6295(3) 0.2403(3) 0.0905(2) 0.0915(15) Uani 1 1 d . . .
F14 F 0.5458(3) 0.1400(3) 0.1718(2) 0.0867(14) Uani 1 1 d . . .
F15 F 0.6529(2) 0.0910(3) 0.27757(19) 0.0706(12) Uani 1 1 d . . .
C1 C 0.6660(6) 0.2682(4) 0.5055(4) 0.0658(18) Uani 1 1 d . . .
C2 C 0.7494(8) 0.3340(5) 0.5392(5) 0.093(3) Uani 1 1 d . . .
H2 H 0.7704 0.3445 0.5875 0.112 Uiso 1 1 calc R . .
C3 C 0.8005(8) 0.3835(5) 0.5013(7) 0.109(3) Uani 1 1 d . . .
H3 H 0.8562 0.4266 0.5243 0.131 Uiso 1 1 calc R . .
C4 C 0.7694(7) 0.3694(6) 0.4291(6) 0.092(3) Uani 1 1 d . . .
H4 H 0.8026 0.4046 0.4040 0.110 Uiso 1 1 calc R . .
C5 C 0.6926(7) 0.3061(5) 0.3954(5) 0.081(2) Uani 1 1 d . . .
H5 H 0.6737 0.2959 0.3471 0.097 Uiso 1 1 calc R . .
C6 C 0.6405(5) 0.2549(5) 0.4330(4) 0.0625(17) Uani 1 1 d . . .
H6 H 0.5872 0.2105 0.4089 0.075 Uiso 1 1 calc R . .
C7 C 0.6244(7) 0.2055(5) 0.5421(4) 0.080(2) Uani 1 1 d . . .
H7A H 0.5537 0.1826 0.5267 0.120 Uiso 1 1 calc R . .
H7B H 0.6522 0.2141 0.5923 0.120 Uiso 1 1 calc R . .
C8 C 0.7118(4) -0.0166(3) 0.4854(3) 0.0390(11) Uani 1 1 d . . .
C9 C 0.7350(4) -0.0058(3) 0.4220(3) 0.0399(12) Uani 1 1 d . . .
C10 C 0.7220(4) -0.0738(4) 0.3777(3) 0.0512(14) Uani 1 1 d . . .
H10 H 0.7393 -0.0671 0.3369 0.061 Uiso 1 1 calc R . .
C11 C 0.6839(5) -0.1525(4) 0.3917(4) 0.0645(17) Uani 1 1 d . . .
H11 H 0.6746 -0.1974 0.3604 0.077 Uiso 1 1 calc R . .
C12 C 0.6602(5) -0.1625(4) 0.4526(4) 0.0658(18) Uani 1 1 d . . .
H12 H 0.6352 -0.2147 0.4629 0.079 Uiso 1 1 calc R . .
C13 C 0.6731(5) -0.0964(4) 0.4980(3) 0.0554(16) Uani 1 1 d . . .
H13 H 0.6556 -0.1045 0.5387 0.067 Uiso 1 1 calc R . .
C14 C 0.7772(3) 0.0761(3) 0.4022(3) 0.0379(11) Uani 1 1 d . . .
C15 C 0.6675(4) 0.0289(4) 0.6095(3) 0.0442(13) Uani 1 1 d . . .
C16 C 0.5681(4) 0.0186(4) 0.5960(3) 0.0529(15) Uani 1 1 d . . .
H16 H 0.5346 0.0354 0.5563 0.063 Uiso 1 1 calc R . .
C17 C 0.5187(5) -0.0167(4) 0.6414(4) 0.0634(18) Uani 1 1 d . . .
H17 H 0.4524 -0.0227 0.6320 0.076 Uiso 1 1 calc R . .
C18 C 0.5661(5) -0.0432(5) 0.7002(4) 0.068(2) Uani 1 1 d . . .
H18 H 0.5320 -0.0677 0.7299 0.081 Uiso 1 1 calc R . .
C19 C 0.6639(5) -0.0328(6) 0.7142(4) 0.078(2) Uani 1 1 d . . .
H19 H 0.6969 -0.0490 0.7545 0.094 Uiso 1 1 calc R . .
C20 C 0.7147(5) 0.0020(5) 0.6689(4) 0.071(2) Uani 1 1 d . . .
H20 H 0.7808 0.0072 0.6785 0.085 Uiso 1 1 calc R . .
C21 C 0.8585(4) 0.1031(4) 0.5925(3) 0.0507(15) Uani 1 1 d . . .
C22 C 0.9186(5) 0.0572(5) 0.5874(4) 0.069(2) Uani 1 1 d . . .
H22 H 0.8915 0.0060 0.5610 0.083 Uiso 1 1 calc R . .
C23 C 1.0174(6) 0.0848(7) 0.6201(4) 0.088(3) Uani 1 1 d . . .
H23 H 1.0573 0.0537 0.6151 0.105 Uiso 1 1 calc R . .
C25 C 0.9999(8) 0.2059(7) 0.6682(6) 0.119(4) Uani 1 1 d . . .
H25 H 1.0276 0.2555 0.6972 0.143 Uiso 1 1 calc R . .
C24 C 1.0559(7) 0.1592(9) 0.6603(5) 0.106(4) Uani 1 1 d . . .
H24 H 1.1228 0.1782 0.6829 0.128 Uiso 1 1 calc R . .
C26 C 0.8983(6) 0.1786(6) 0.6321(5) 0.093(3) Uani 1 1 d . . .
H26 H 0.8593 0.2113 0.6351 0.112 Uiso 1 1 calc R . .
C27 C 0.9381(4) 0.0956(3) 0.2847(3) 0.0409(12) Uani 1 1 d . . .
C28 C 1.0355(4) 0.1262(4) 0.2889(3) 0.0449(13) Uani 1 1 d . . .
C29 C 1.0838(4) 0.0872(4) 0.2576(3) 0.0537(15) Uani 1 1 d . . .
C30 C 1.0330(5) 0.0128(5) 0.2168(3) 0.0618(18) Uani 1 1 d . . .
C31 C 0.9360(5) -0.0192(4) 0.2088(3) 0.0619(17) Uani 1 1 d . . .
C32 C 0.8912(4) 0.0220(4) 0.2430(3) 0.0488(14) Uani 1 1 d . . .
C33 C 0.9504(4) 0.2151(4) 0.3841(3) 0.0459(13) Uani 1 1 d . . .
C34 C 1.0194(4) 0.2016(4) 0.4408(3) 0.0522(15) Uani 1 1 d . . .
C35 C 1.0891(5) 0.2612(6) 0.4919(3) 0.068(2) Uani 1 1 d . . .
C36 C 1.0893(6) 0.3405(6) 0.4887(4) 0.080(2) Uani 1 1 d . . .
C37 C 1.0234(6) 0.3587(5) 0.4369(4) 0.073(2) Uani 1 1 d . . .
C38 C 0.9567(4) 0.2971(4) 0.3867(3) 0.0556(15) Uani 1 1 d . . .
C39 C 0.8014(4) 0.1670(4) 0.2592(3) 0.0433(12) Uani 1 1 d . . .
C40 C 0.8407(4) 0.2183(4) 0.2168(3) 0.0493(14) Uani 1 1 d . . .
C41 C 0.7843(5) 0.2433(4) 0.1610(3) 0.0585(17) Uani 1 1 d . . .
C42 C 0.6848(5) 0.2174(5) 0.1452(3) 0.0599(17) Uani 1 1 d . . .
C43 C 0.6425(5) 0.1663(5) 0.1864(3) 0.0616(17) Uani 1 1 d . . .
C44 C 0.7013(4) 0.1432(4) 0.2419(3) 0.0496(14) Uani 1 1 d . . .
Ni2 Ni 0.09724(5) 0.33881(5) 0.01440(4) 0.0508(3) Uani 1 1 d . . .
P2 P 0.15328(11) 0.42605(10) -0.04658(7) 0.0466(4) Uani 1 1 d . . .
O2 O 0.3722(3) 0.4456(2) 0.15699(19) 0.0449(9) Uani 1 1 d . . .
N2 N 0.2191(3) 0.3696(3) 0.0864(2) 0.0478(12) Uani 1 1 d . . .
H2A H 0.2276 0.3306 0.1096 0.057 Uiso 1 1 calc R . .
B2 B 0.4096(5) 0.3827(5) 0.1964(4) 0.0488(16) Uani 1 1 d . . .
F16 F 0.2559(3) 0.4403(3) 0.2401(2) 0.0757(12) Uani 1 1 d . . .
F17 F 0.1998(3) 0.4058(4) 0.3515(2) 0.0985(17) Uani 1 1 d . . .
F18 F 0.2722(3) 0.3068(3) 0.4364(2) 0.0900(15) Uani 1 1 d . . .
F19 F 0.4044(3) 0.2431(3) 0.4061(2) 0.0956(16) Uani 1 1 d . . .
F20 F 0.4646(3) 0.2782(3) 0.2950(2) 0.0798(13) Uani 1 1 d . . .
F21 F 0.4860(3) 0.5463(3) 0.27260(19) 0.0729(11) Uani 1 1 d . . .
F22 F 0.6720(4) 0.6381(3) 0.3239(2) 0.0996(16) Uani 1 1 d . . .
F23 F 0.8179(3) 0.5765(4) 0.3167(2) 0.112(2) Uani 1 1 d . . .
F24 F 0.7721(3) 0.4195(4) 0.2613(2) 0.0940(16) Uani 1 1 d . . .
F25 F 0.5895(3) 0.3288(3) 0.2075(2) 0.0698(11) Uani 1 1 d . . .
F26 F 0.2966(3) 0.2015(3) 0.1856(3) 0.0861(14) Uani 1 1 d . . .
F27 F 0.2771(5) 0.0865(3) 0.0873(4) 0.133(2) Uani 1 1 d . . .
F28 F 0.3597(5) 0.1236(4) -0.0170(3) 0.132(2) Uani 1 1 d . . .
F29 F 0.4693(4) 0.2784(3) -0.0171(2) 0.0953(15) Uani 1 1 d . . .
F30 F 0.4869(3) 0.3952(3) 0.08016(19) 0.0722(11) Uani 1 1 d . . .
C45 C -0.0123(5) 0.2318(5) -0.0074(4) 0.075(2) Uani 1 1 d . . .
C46 C 0.0117(5) 0.2490(5) 0.0662(4) 0.075(2) Uani 1 1 d . . .
H46 H -0.0019 0.2926 0.0859 0.089 Uiso 1 1 calc R . .
C47 C 0.0558(7) 0.2001(6) 0.1093(5) 0.087(3) Uani 1 1 d . . .
H47 H 0.0716 0.2116 0.1574 0.104 Uiso 1 1 calc R . .
C48 C 0.0748(8) 0.1377(6) 0.0813(6) 0.101(3) Uani 1 1 d . . .
H48 H 0.1034 0.1056 0.1104 0.121 Uiso 1 1 calc R . .
C49 C 0.0527(9) 0.1187(5) 0.0089(6) 0.110(4) Uani 1 1 d . . .
H49 H 0.0671 0.0747 -0.0091 0.132 Uiso 1 1 calc R . .
C50 C 0.0109(7) 0.1635(6) -0.0346(5) 0.095(3) Uani 1 1 d . . .
H50 H -0.0031 0.1505 -0.0823 0.114 Uiso 1 1 calc R . .
C51 C -0.0358(5) 0.2933(6) -0.0483(5) 0.091(3) Uani 1 1 d . . .
H51A H -0.0846 0.3153 -0.0388 0.136 Uiso 1 1 calc R . .
H51B H -0.0422 0.2840 -0.0974 0.136 Uiso 1 1 calc R . .
C52 C 0.2304(4) 0.5175(3) 0.0124(3) 0.0439(13) Uani 1 1 d . . .
C53 C 0.2879(4) 0.5143(3) 0.0805(3) 0.0409(12) Uani 1 1 d . . .
C54 C 0.3440(5) 0.5856(4) 0.1235(3) 0.0559(15) Uani 1 1 d . . .
H54 H 0.3812 0.5829 0.1680 0.067 Uiso 1 1 calc R . .
C55 C 0.3471(6) 0.6609(4) 0.1030(3) 0.0653(18) Uani 1 1 d . . .
H55 H 0.3860 0.7083 0.1330 0.078 Uiso 1 1 calc R . .
C56 C 0.2915(6) 0.6648(4) 0.0370(4) 0.070(2) Uani 1 1 d . . .
H56 H 0.2927 0.7152 0.0225 0.085 Uiso 1 1 calc R . .
C57 C 0.2348(5) 0.5950(4) -0.0071(3) 0.0584(16) Uani 1 1 d . . .
H57 H 0.1980 0.5990 -0.0513 0.070 Uiso 1 1 calc R . .
C58 C 0.2910(4) 0.4357(3) 0.1078(2) 0.0386(12) Uani 1 1 d . . .
C59 C 0.2329(4) 0.3930(4) -0.0868(3) 0.0506(14) Uani 1 1 d . . .
C60 C 0.3262(5) 0.4430(4) -0.0829(3) 0.0593(16) Uani 1 1 d . . .
H60 H 0.3490 0.4959 -0.0596 0.071 Uiso 1 1 calc R . .
C61 C 0.3856(6) 0.4138(5) -0.1140(4) 0.075(2) Uani 1 1 d . . .
H61 H 0.4477 0.4475 -0.1115 0.090 Uiso 1 1 calc R . .
C62 C 0.3538(6) 0.3376(5) -0.1476(4) 0.0703(19) Uani 1 1 d . . .
H62 H 0.3939 0.3191 -0.1682 0.084 Uiso 1 1 calc R . .
C63 C 0.2646(7) 0.2877(6) -0.1516(5) 0.092(3) Uani 1 1 d . . .
H63 H 0.2430 0.2353 -0.1757 0.110 Uiso 1 1 calc R . .
C64 C 0.2041(6) 0.3139(5) -0.1200(4) 0.077(2) Uani 1 1 d . . .
H64 H 0.1439 0.2780 -0.1211 0.092 Uiso 1 1 calc R . .
C65 C 0.0738(4) 0.4615(4) -0.1147(3) 0.0497(14) Uani 1 1 d . . .
C66 C 0.0900(5) 0.4723(5) -0.1791(3) 0.073(2) Uani 1 1 d . . .
H66 H 0.1395 0.4565 -0.1900 0.087 Uiso 1 1 calc R . .
C67 C 0.0326(5) 0.5063(6) -0.2265(4) 0.092(3) Uani 1 1 d . . .
H67 H 0.0450 0.5147 -0.2688 0.111 Uiso 1 1 calc R . .
C68 C -0.0424(5) 0.5280(6) -0.2125(4) 0.083(3) Uani 1 1 d . . .
H68 H -0.0810 0.5507 -0.2451 0.099 Uiso 1 1 calc R . .
C69 C -0.0599(6) 0.5158(5) -0.1497(4) 0.076(2) Uani 1 1 d . . .
H69 H -0.1101 0.5310 -0.1394 0.092 Uiso 1 1 calc R . .
C70 C -0.0036(5) 0.4811(5) -0.1019(3) 0.0642(18) Uani 1 1 d . . .
H70 H -0.0182 0.4708 -0.0605 0.077 Uiso 1 1 calc R . .
C71 C 0.3619(4) 0.3605(4) 0.2607(3) 0.0474(13) Uani 1 1 d . . .
C72 C 0.2961(4) 0.3896(4) 0.2787(3) 0.0541(15) Uani 1 1 d . . .
C73 C 0.2651(5) 0.3738(5) 0.3383(3) 0.0637(19) Uani 1 1 d . . .
C74 C 0.3010(4) 0.3234(5) 0.3794(3) 0.0621(18) Uani 1 1 d . . .
C75 C 0.3672(5) 0.2934(5) 0.3643(3) 0.0605(17) Uani 1 1 d . . .
C76 C 0.3976(4) 0.3103(4) 0.3072(4) 0.0568(16) Uani 1 1 d . . .
C77 C 0.5267(4) 0.4345(4) 0.2337(3) 0.0432(13) Uani 1 1 d . . .
C78 C 0.5545(4) 0.5128(4) 0.2661(3) 0.0549(15) Uani 1 1 d . . .
C79 C 0.6518(5) 0.5617(5) 0.2952(3) 0.069(2) Uani 1 1 d . . .
C80 C 0.7242(5) 0.5308(6) 0.2916(4) 0.078(3) Uani 1 1 d . . .
C81 C 0.7000(5) 0.4519(6) 0.2624(4) 0.066(2) Uani 1 1 d . . .
C82 C 0.6039(4) 0.4062(4) 0.2342(3) 0.0514(15) Uani 1 1 d . . .
C83 C 0.3938(4) 0.3066(4) 0.1392(3) 0.0501(14) Uani 1 1 d . . .
C84 C 0.3425(5) 0.2260(4) 0.1378(4) 0.0605(17) Uani 1 1 d . . .
C85 C 0.3290(7) 0.1628(5) 0.0854(5) 0.085(2) Uani 1 1 d . . .
C86 C 0.3700(7) 0.1828(6) 0.0330(5) 0.089(3) Uani 1 1 d . . .
C87 C 0.4249(6) 0.2615(5) 0.0329(4) 0.0692(19) Uani 1 1 d . . .
C88 C 0.4334(5) 0.3201(4) 0.0845(3) 0.0553(15) Uani 1 1 d . . .
C100 C 0.4086(11) 0.7780(12) 0.2852(6) 0.130(5) Uani 1 1 d . . .
H100 H 0.4741 0.8095 0.2976 0.156 Uiso 1 1 calc R . .
C101 C 0.3379(15) 0.8082(9) 0.2584(7) 0.134(5) Uani 1 1 d . . .
H101 H 0.3531 0.8624 0.2507 0.161 Uiso 1 1 calc R . .
C102 C 0.2445(14) 0.7625(14) 0.2418(6) 0.150(6) Uani 1 1 d . . .
H102 H 0.1979 0.7873 0.2219 0.180 Uiso 1 1 calc R . .
C103 C 0.213(2) 0.6890(14) 0.2504(12) 0.189(10) Uani 1 1 d . . .
H103 H 0.1462 0.6625 0.2393 0.227 Uiso 1 1 calc R . .
C104 C 0.272(3) 0.6531(13) 0.2737(12) 0.204(15) Uani 1 1 d . . .
H104 H 0.2480 0.5984 0.2783 0.245 Uiso 1 1 calc R . .
C105 C 0.379(2) 0.692(2) 0.2948(7) 0.199(11) Uani 1 1 d . . .
H105 H 0.4236 0.6642 0.3125 0.238 Uiso 1 1 calc R . .
C106 C 0.543(3) 0.4399(17) 0.5124(19) 0.30(3) Uani 1 1 d D . .
H106 H 0.5671 0.3957 0.5164 0.357 Uiso 1 1 calc R . .
C107 C 0.5626(16) 0.496(2) 0.4673(13) 0.200(12) Uani 1 1 d D . .
H107 H 0.6111 0.4986 0.4458 0.240 Uiso 1 1 calc R . .
C108 C 0.504(4) 0.5473(12) 0.4562(12) 0.27(2) Uani 1 1 d D . .
H108 H 0.5047 0.5747 0.4176 0.326 Uiso 1 1 calc R . .

loop_
_atom_site_aniso_label
_atom_site_aniso_U_11
_atom_site_aniso_U_22
_atom_site_aniso_U_33
_atom_site_aniso_U_23
_atom_site_aniso_U_13
_atom_site_aniso_U_12
Ni1 0.0512(4) 0.0429(4) 0.0492(4) 0.0170(3) 0.0254(3) 0.0234(3)
P1 0.0446(7) 0.0475(9) 0.0420(7) 0.0175(6) 0.0207(6) 0.0182(6)
O1 0.050(2) 0.041(2) 0.052(2) 0.0195(17) 0.0290(18) 0.0174(17)
N1 0.047(2) 0.039(3) 0.044(2) 0.021(2) 0.023(2) 0.019(2)
B1 0.037(3) 0.038(3) 0.045(3) 0.016(3) 0.019(2) 0.014(2)
F1 0.0489(19) 0.062(2) 0.077(2) 0.0069(19) 0.0294(17) 0.0069(17)
F2 0.055(2) 0.101(3) 0.100(3) 0.026(3) 0.042(2) 0.036(2)
F3 0.109(3) 0.090(3) 0.101(3) 0.014(3) 0.063(3) 0.055(3)
F4 0.115(4) 0.072(3) 0.102(3) -0.030(3) 0.047(3) 0.003(3)
F5 0.058(2) 0.078(3) 0.073(2) -0.009(2) 0.0260(19) 0.000(2)
F6 0.077(3) 0.079(3) 0.071(2) 0.029(2) 0.008(2) 0.037(2)
F7 0.086(3) 0.138(5) 0.062(3) 0.014(3) -0.003(2) 0.032(3)
F8 0.108(4) 0.116(5) 0.098(4) -0.036(3) 0.001(3) -0.010(3)
F9 0.147(5) 0.048(3) 0.148(5) -0.012(3) 0.023(4) 0.012(3)
F10 0.084(3) 0.050(2) 0.098(3) 0.014(2) 0.012(2) 0.036(2)
F11 0.053(2) 0.075(3) 0.088(3) 0.050(2) 0.0312(18) 0.0237(18)
F12 0.092(3) 0.112(4) 0.094(3) 0.073(3) 0.047(3) 0.050(3)
F13 0.089(3) 0.138(5) 0.072(3) 0.053(3) 0.020(2) 0.071(3)
F14 0.046(2) 0.130(4) 0.086(3) 0.036(3) 0.0133(19) 0.032(2)
F15 0.0410(18) 0.107(3) 0.066(2) 0.040(2) 0.0220(16) 0.0152(19)
C1 0.090(5) 0.052(4) 0.084(5) 0.021(4) 0.046(4) 0.045(4)
C2 0.130(8) 0.064(6) 0.090(6) 0.009(5) 0.032(6) 0.038(6)
C3 0.119(8) 0.045(5) 0.150(10) 0.009(6) 0.041(7) 0.006(5)
C4 0.108(7) 0.073(6) 0.115(7) 0.046(6) 0.055(6) 0.031(5)
C5 0.097(6) 0.068(5) 0.100(6) 0.040(5) 0.041(5) 0.043(5)
C6 0.058(4) 0.064(4) 0.076(4) 0.024(4) 0.021(3) 0.032(3)
C7 0.118(6) 0.069(5) 0.098(6) 0.030(4) 0.077(5) 0.053(5)
C8 0.044(3) 0.037(3) 0.042(3) 0.012(2) 0.018(2) 0.017(2)
C9 0.038(3) 0.041(3) 0.048(3) 0.021(2) 0.019(2) 0.014(2)
C10 0.060(3) 0.045(3) 0.055(3) 0.011(3) 0.024(3) 0.019(3)
C11 0.069(4) 0.047(4) 0.077(4) 0.011(3) 0.027(3) 0.012(3)
C12 0.084(5) 0.043(4) 0.076(4) 0.023(3) 0.040(4) 0.012(3)
C13 0.065(4) 0.049(4) 0.069(4) 0.034(3) 0.036(3) 0.023(3)
C14 0.033(2) 0.045(3) 0.043(3) 0.019(2) 0.016(2) 0.017(2)
C15 0.048(3) 0.048(3) 0.047(3) 0.012(2) 0.024(2) 0.019(3)
C16 0.045(3) 0.065(4) 0.049(3) 0.015(3) 0.016(3) 0.014(3)
C17 0.049(3) 0.072(5) 0.069(4) 0.020(4) 0.025(3) 0.009(3)
C18 0.066(4) 0.095(6) 0.065(4) 0.036(4) 0.044(3) 0.033(4)
C19 0.076(5) 0.123(7) 0.071(4) 0.057(5) 0.045(4) 0.058(5)
C20 0.055(4) 0.116(6) 0.069(4) 0.058(4) 0.033(3) 0.046(4)
C21 0.043(3) 0.060(4) 0.052(3) 0.021(3) 0.019(3) 0.014(3)
C22 0.048(4) 0.095(6) 0.071(4) 0.029(4) 0.020(3) 0.028(4)
C23 0.056(4) 0.133(9) 0.076(5) 0.026(6) 0.012(4) 0.037(5)
C25 0.100(8) 0.092(8) 0.119(8) -0.018(6) -0.004(6) 0.000(6)
C24 0.062(5) 0.148(11) 0.095(7) 0.033(7) 0.012(5) 0.018(6)
C26 0.070(5) 0.102(7) 0.092(6) -0.006(5) 0.015(4) 0.016(5)
C27 0.049(3) 0.043(3) 0.036(3) 0.013(2) 0.019(2) 0.015(2)
C28 0.043(3) 0.048(3) 0.058(3) 0.022(3) 0.027(3) 0.021(3)
C29 0.052(3) 0.067(4) 0.063(4) 0.030(3) 0.034(3) 0.031(3)
C30 0.076(4) 0.075(5) 0.062(4) 0.023(4) 0.040(3) 0.046(4)
C31 0.082(5) 0.047(4) 0.059(4) 0.003(3) 0.029(3) 0.017(3)
C32 0.049(3) 0.056(4) 0.046(3) 0.015(3) 0.024(3) 0.015(3)
C33 0.041(3) 0.052(4) 0.052(3) 0.014(3) 0.022(2) 0.015(2)
C34 0.053(3) 0.063(4) 0.049(3) 0.025(3) 0.018(3) 0.026(3)
C35 0.055(4) 0.101(6) 0.045(3) 0.018(4) 0.015(3) 0.021(4)
C36 0.070(5) 0.082(6) 0.068(5) -0.012(4) 0.015(4) 0.001(4)
C37 0.083(5) 0.059(5) 0.074(5) -0.003(4) 0.027(4) 0.015(4)
C38 0.050(3) 0.048(4) 0.071(4) 0.012(3) 0.021(3) 0.015(3)
C39 0.045(3) 0.049(3) 0.045(3) 0.014(2) 0.019(2) 0.022(3)
C40 0.046(3) 0.054(4) 0.061(3) 0.023(3) 0.025(3) 0.024(3)
C41 0.073(4) 0.068(4) 0.058(4) 0.039(3) 0.033(3) 0.039(3)
C42 0.061(4) 0.079(5) 0.057(4) 0.025(3) 0.019(3) 0.044(4)
C43 0.050(3) 0.087(5) 0.056(4) 0.016(3) 0.018(3) 0.030(3)
C44 0.047(3) 0.060(4) 0.047(3) 0.014(3) 0.021(3) 0.018(3)
Ni2 0.0462(4) 0.0505(5) 0.0498(4) 0.0174(3) 0.0109(3) 0.0071(3)
P2 0.0491(8) 0.0479(9) 0.0396(7) 0.0156(6) 0.0079(6) 0.0137(7)
O2 0.043(2) 0.046(2) 0.045(2) 0.0163(17) 0.0073(16) 0.0177(17)
N2 0.048(3) 0.048(3) 0.049(3) 0.023(2) 0.015(2) 0.014(2)
B2 0.043(3) 0.054(4) 0.062(4) 0.026(3) 0.021(3) 0.027(3)
F16 0.084(3) 0.111(4) 0.069(2) 0.044(2) 0.034(2) 0.070(3)
F17 0.091(3) 0.170(5) 0.081(3) 0.043(3) 0.051(3) 0.083(3)
F18 0.080(3) 0.143(5) 0.065(2) 0.046(3) 0.041(2) 0.039(3)
F19 0.093(3) 0.129(4) 0.096(3) 0.082(3) 0.045(3) 0.054(3)
F20 0.078(3) 0.103(3) 0.103(3) 0.072(3) 0.052(2) 0.063(2)
F21 0.078(3) 0.084(3) 0.060(2) -0.004(2) 0.0083(19) 0.043(2)
F22 0.102(3) 0.074(3) 0.087(3) -0.021(3) 0.001(3) 0.004(3)
F23 0.056(2) 0.159(5) 0.083(3) 0.004(3) 0.009(2) -0.014(3)
F24 0.049(2) 0.151(5) 0.101(3) 0.041(3) 0.031(2) 0.047(3)
F25 0.062(2) 0.072(3) 0.096(3) 0.026(2) 0.030(2) 0.042(2)
F26 0.105(3) 0.054(3) 0.117(4) 0.026(2) 0.068(3) 0.015(2)
F27 0.179(6) 0.044(3) 0.187(6) -0.004(3) 0.098(5) 0.013(3)
F28 0.179(6) 0.086(4) 0.144(5) -0.032(4) 0.075(4) 0.044(4)
F29 0.119(4) 0.119(4) 0.072(3) 0.021(3) 0.047(3) 0.055(3)
F30 0.091(3) 0.068(3) 0.060(2) 0.0227(19) 0.035(2) 0.016(2)
C45 0.064(4) 0.065(5) 0.073(5) 0.017(4) 0.011(4) -0.009(4)
C46 0.067(4) 0.061(5) 0.093(5) 0.021(4) 0.039(4) -0.001(4)
C47 0.108(6) 0.071(6) 0.094(6) 0.042(5) 0.056(5) 0.017(5)
C48 0.129(8) 0.067(6) 0.114(8) 0.037(5) 0.051(6) 0.023(6)
C49 0.178(11) 0.048(5) 0.114(8) 0.003(5) 0.071(8) 0.024(6)
C50 0.117(7) 0.062(6) 0.084(6) 0.004(5) 0.031(5) -0.006(5)
C51 0.052(4) 0.090(6) 0.101(6) 0.029(5) -0.005(4) 0.000(4)
C52 0.054(3) 0.041(3) 0.039(3) 0.016(2) 0.015(2) 0.016(3)
C53 0.048(3) 0.040(3) 0.041(3) 0.013(2) 0.016(2) 0.020(2)
C54 0.077(4) 0.052(4) 0.040(3) 0.014(3) 0.015(3) 0.023(3)
C55 0.096(5) 0.042(4) 0.051(4) 0.004(3) 0.011(3) 0.022(3)
C56 0.110(6) 0.034(3) 0.064(4) 0.018(3) 0.021(4) 0.022(4)
C57 0.076(4) 0.048(4) 0.051(3) 0.024(3) 0.007(3) 0.025(3)
C58 0.044(3) 0.046(3) 0.033(2) 0.017(2) 0.015(2) 0.020(2)
C59 0.053(3) 0.053(4) 0.042(3) 0.014(3) 0.008(2) 0.015(3)
C60 0.064(4) 0.051(4) 0.066(4) 0.015(3) 0.024(3) 0.018(3)
C61 0.069(4) 0.082(6) 0.087(5) 0.024(4) 0.033(4) 0.031(4)
C62 0.081(5) 0.070(5) 0.078(5) 0.014(4) 0.036(4) 0.037(4)
C63 0.108(7) 0.062(5) 0.107(7) -0.010(5) 0.040(5) 0.024(5)
C64 0.073(5) 0.060(5) 0.094(5) 0.001(4) 0.034(4) 0.009(4)
C65 0.042(3) 0.058(4) 0.046(3) 0.015(3) 0.007(2) 0.015(3)
C66 0.048(3) 0.122(7) 0.055(4) 0.039(4) 0.015(3) 0.032(4)
C67 0.052(4) 0.156(9) 0.077(5) 0.068(6) 0.017(4) 0.039(5)
C68 0.054(4) 0.112(7) 0.084(5) 0.048(5) 0.010(4) 0.034(4)
C69 0.073(5) 0.100(6) 0.066(4) 0.013(4) 0.008(4) 0.053(4)
C70 0.060(4) 0.085(5) 0.049(3) 0.007(3) 0.010(3) 0.031(4)
C71 0.043(3) 0.053(4) 0.054(3) 0.021(3) 0.017(3) 0.022(3)
C72 0.046(3) 0.072(4) 0.048(3) 0.017(3) 0.014(3) 0.022(3)
C73 0.049(3) 0.099(6) 0.055(4) 0.020(4) 0.023(3) 0.033(4)
C74 0.047(3) 0.091(5) 0.052(3) 0.028(4) 0.018(3) 0.022(3)
C75 0.052(3) 0.074(5) 0.060(4) 0.030(3) 0.016(3) 0.023(3)
C76 0.045(3) 0.065(4) 0.076(4) 0.035(3) 0.029(3) 0.027(3)
C77 0.043(3) 0.050(3) 0.041(3) 0.023(3) 0.012(2) 0.019(2)
C78 0.049(3) 0.069(4) 0.048(3) 0.017(3) 0.011(3) 0.023(3)
C79 0.072(5) 0.076(5) 0.044(3) 0.011(3) 0.005(3) 0.011(4)
C80 0.041(4) 0.128(8) 0.051(4) 0.028(4) 0.006(3) 0.006(4)
C81 0.045(4) 0.103(6) 0.055(4) 0.034(4) 0.015(3) 0.025(4)
C82 0.049(3) 0.067(4) 0.050(3) 0.028(3) 0.023(3) 0.025(3)
C83 0.055(3) 0.048(4) 0.057(3) 0.021(3) 0.019(3) 0.026(3)
C84 0.064(4) 0.051(4) 0.081(4) 0.020(3) 0.036(3) 0.026(3)
C85 0.103(6) 0.055(5) 0.110(6) 0.005(4) 0.053(5) 0.025(4)
C86 0.105(6) 0.089(7) 0.089(6) 0.000(5) 0.028(5) 0.058(6)
C87 0.076(5) 0.079(6) 0.066(4) 0.015(4) 0.027(4) 0.038(4)
C88 0.061(4) 0.051(4) 0.061(4) 0.016(3) 0.023(3) 0.024(3)
C100 0.128(10) 0.190(17) 0.077(7) -0.021(8) 0.027(7) 0.063(11)
C101 0.171(13) 0.115(10) 0.096(8) -0.009(7) 0.034(9) 0.021(11)
C102 0.175(16) 0.172(16) 0.088(8) -0.029(10) 0.004(9) 0.071(13)
C103 0.24(3) 0.108(16) 0.185(18) -0.029(14) 0.047(17) 0.032(16)
C104 0.36(4) 0.101(13) 0.16(2) -0.022(12) 0.17(3) 0.016(19)
C105 0.34(3) 0.29(3) 0.080(8) 0.020(14) 0.080(14) 0.25(3)
C106 0.36(4) 0.40(5) 0.17(3) -0.08(3) -0.04(3) 0.30(4)
C107 0.139(13) 0.31(4) 0.128(14) -0.016(16) 0.062(12) 0.027(17)
C108 0.48(5) 0.110(13) 0.117(15) 0.003(10) -0.08(2) 0.09(2)

loop_
_atom_type_symbol
_atom_type_description
_atom_type_scat_dispersion_real
_atom_type_scat_dispersion_imag
_atom_type_scat_source
C C 0.0033 0.0016 'International Tables Vol C Tables 4.2.6.8 and 6.1.1.4'
H H 0.0000 0.0000 'International Tables Vol C Tables 4.2.6.8 and 6.1.1.4'
B B 0.0013 0.0007 'International Tables Vol C Tables 4.2.6.8 and 6.1.1.4'
F F 0.0171 0.0103 'International Tables Vol C Tables 4.2.6.8 and 6.1.1.4'
N N 0.0061 0.0033 'International Tables Vol C Tables 4.2.6.8 and 6.1.1.4'
Ni Ni 0.3393 1.1124 'International Tables Vol C Tables 4.2.6.8 and 6.1.1.4'
O O 0.0106 0.0060 'International Tables Vol C Tables 4.2.6.8 and 6.1.1.4'
P P 0.1023 0.0942 'International Tables Vol C Tables 4.2.6.8 and 6.1.1.4'

loop_
_geom_angle_atom_site_label_1
_geom_angle_atom_site_label_2
_geom_angle_atom_site_label_3
_geom_angle
_geom_angle_site_symmetry_1
_geom_angle_site_symmetry_3
_geom_angle_publ_flag
N1 Ni1 C7 167.7(3) . . ?
N1 Ni1 C1 126.1(2) . . ?
C7 Ni1 C1 41.9(3) . . ?
N1 Ni1 P1 91.75(13) . . ?
C7 Ni1 P1 100.4(2) . . ?
C1 Ni1 P1 136.8(2) . . ?
N1 Ni1 C6 96.6(2) . . ?
C7 Ni1 C6 71.4(3) . . ?
C1 Ni1 C6 38.1(3) . . ?
P1 Ni1 C6 170.69(17) . . ?
C21 P1 C15 106.1(3) . . ?
C21 P1 C8 103.7(3) . . ?
C15 P1 C8 105.0(3) . . ?
C21 P1 Ni1 109.0(2) . . ?
C15 P1 Ni1 124.1(2) . . ?
C8 P1 Ni1 107.10(17) . . ?
C14 O1 B1 128.6(4) . . ?
C14 N1 Ni1 133.7(3) . . ?
O1 B1 C33 109.1(4) . . ?
O1 B1 C27 102.8(4) . . ?
C33 B1 C27 112.3(4) . . ?
O1 B1 C39 112.7(4) . . ?
C33 B1 C39 114.5(5) . . ?
C27 B1 C39 104.8(4) . . ?
C6 C1 C2 116.4(7) . . ?
C6 C1 C7 119.7(8) . . ?
C2 C1 C7 121.9(8) . . ?
C6 C1 Ni1 77.8(4) . . ?
C2 C1 Ni1 113.6(6) . . ?
C7 C1 Ni1 66.6(4) . . ?
C3 C2 C1 120.6(9) . . ?
C2 C3 C4 120.4(9) . . ?
C5 C4 C3 120.7(8) . . ?
C4 C5 C6 119.6(9) . . ?
C1 C6 C5 122.2(8) . . ?
C1 C6 Ni1 64.0(4) . . ?
C5 C6 Ni1 122.0(5) . . ?
C1 C7 Ni1 71.5(4) . . ?
C13 C8 C9 117.8(5) . . ?
C13 C8 P1 121.3(4) . . ?
C9 C8 P1 120.9(4) . . ?
C10 C9 C8 118.5(5) . . ?
C10 C9 C14 118.2(5) . . ?
C8 C9 C14 123.2(5) . . ?
C9 C10 C11 122.4(6) . . ?
C12 C11 C10 118.9(7) . . ?
C13 C12 C11 120.3(6) . . ?
C12 C13 C8 122.1(5) . . ?
N1 C14 O1 125.6(4) . . ?
N1 C14 C9 122.6(4) . . ?
O1 C14 C9 111.7(5) . . ?
C20 C15 C16 118.2(5) . . ?
C20 C15 P1 122.5(4) . . ?
C16 C15 P1 119.3(4) . . ?
C17 C16 C15 120.4(6) . . ?
C18 C17 C16 121.1(6) . . ?
C19 C18 C17 119.1(6) . . ?
C18 C19 C20 120.7(6) . . ?
C15 C20 C19 120.6(6) . . ?
C22 C21 C26 119.2(7) . . ?
C22 C21 P1 123.3(6) . . ?
C26 C21 P1 117.5(6) . . ?
C23 C22 C21 121.9(9) . . ?
C24 C23 C22 118.4(10) . . ?
C24 C25 C26 119.4(10) . . ?
C25 C24 C23 122.0(9) . . ?
C21 C26 C25 118.9(10) . . ?
C32 C27 C28 113.7(5) . . ?
C32 C27 B1 120.3(5) . . ?
C28 C27 B1 126.0(5) . . ?
F1 C28 C29 113.8(5) . . ?
F1 C28 C27 121.7(5) . . ?
C29 C28 C27 124.5(6) . . ?
F2 C29 C28 121.6(6) . . ?
F2 C29 C30 119.1(6) . . ?
C28 C29 C30 119.2(6) . . ?
F3 C30 C31 120.2(7) . . ?
F3 C30 C29 120.9(6) . . ?
C31 C30 C29 118.9(6) . . ?
F4 C31 C30 120.3(6) . . ?
F4 C31 C32 120.3(6) . . ?
C30 C31 C32 119.4(6) . . ?
F5 C32 C27 119.7(5) . . ?
F5 C32 C31 116.0(6) . . ?
C27 C32 C31 124.2(6) . . ?
C38 C33 C34 111.4(6) . . ?
C38 C33 B1 127.7(5) . . ?
C34 C33 B1 120.8(5) . . ?
F6 C34 C35 117.1(6) . . ?
F6 C34 C33 117.3(6) . . ?
C35 C34 C33 125.5(7) . . ?
F7 C35 C36 121.4(7) . . ?
F7 C35 C34 120.6(8) . . ?
C36 C35 C34 118.0(7) . . ?
C37 C36 F8 120.8(9) . . ?
C37 C36 C35 120.4(7) . . ?
F8 C36 C35 118.8(8) . . ?
C36 C37 F9 120.0(8) . . ?
C36 C37 C38 119.2(8) . . ?
F9 C37 C38 120.8(8) . . ?
F10 C38 C37 114.1(6) . . ?
F10 C38 C33 120.5(6) . . ?
C37 C38 C33 125.5(7) . . ?
C44 C39 C40 114.7(5) . . ?
C44 C39 B1 127.2(5) . . ?
C40 C39 B1 118.2(5) . . ?
F11 C40 C41 116.0(5) . . ?
F11 C40 C39 120.9(5) . . ?
C41 C40 C39 123.1(5) . . ?
F12 C41 C42 119.6(5) . . ?
F12 C41 C40 120.1(6) . . ?
C42 C41 C40 120.3(5) . . ?
F13 C42 C41 120.7(6) . . ?
F13 C42 C43 120.8(6) . . ?
C41 C42 C43 118.5(6) . . ?
F14 C43 C44 121.0(6) . . ?
F14 C43 C42 119.5(6) . . ?
C44 C43 C42 119.5(6) . . ?
F15 C44 C39 120.9(5) . . ?
F15 C44 C43 115.0(5) . . ?
C39 C44 C43 124.0(5) . . ?
N2 Ni2 C51 169.6(3) . . ?
N2 Ni2 C45 128.2(3) . . ?
C51 Ni2 C45 42.4(3) . . ?
N2 Ni2 P2 92.33(14) . . ?
C51 Ni2 P2 98.1(2) . . ?
C45 Ni2 P2 134.3(2) . . ?
N2 Ni2 C46 97.7(2) . . ?
C51 Ni2 C46 71.9(3) . . ?
C45 Ni2 C46 39.0(3) . . ?
P2 Ni2 C46 169.2(2) . . ?
C59 P2 C52 105.6(3) . . ?
C59 P2 C65 105.7(3) . . ?
C52 P2 C65 104.4(3) . . ?
C59 P2 Ni2 110.7(2) . . ?
C52 P2 Ni2 107.24(17) . . ?
C65 P2 Ni2 121.99(19) . . ?
C58 O2 B2 129.5(5) . . ?
C58 N2 Ni2 134.2(4) . . ?
O2 B2 C83 107.2(5) . . ?
O2 B2 C71 111.8(5) . . ?
C83 B2 C71 116.3(5) . . ?
O2 B2 C77 101.8(5) . . ?
C83 B2 C77 112.8(5) . . ?
C71 B2 C77 106.0(5) . . ?
C46 C45 C51 117.8(9) . . ?
C46 C45 C50 117.2(8) . . ?
C51 C45 C50 123.3(8) . . ?
C46 C45 Ni2 77.6(4) . . ?
C51 C45 Ni2 66.1(4) . . ?
C50 C45 Ni2 114.5(6) . . ?
C47 C46 C45 120.1(9) . . ?
C47 C46 Ni2 120.6(5) . . ?
C45 C46 Ni2 63.5(4) . . ?
C48 C47 C46 120.0(9) . . ?
C47 C48 C49 121.8(10) . . ?
C50 C49 C48 120.7(10) . . ?
C49 C50 C45 120.2(9) . . ?
C45 C51 Ni2 71.5(4) . . ?
C57 C52 C53 117.0(5) . . ?
C57 C52 P2 121.1(4) . . ?
C53 C52 P2 121.8(4) . . ?
C54 C53 C52 119.4(5) . . ?
C54 C53 C58 117.9(5) . . ?
C52 C53 C58 122.7(5) . . ?
C53 C54 C55 122.3(6) . . ?
C54 C55 C56 118.8(6) . . ?
C57 C56 C55 120.5(6) . . ?
C56 C57 C52 122.0(6) . . ?
N2 C58 O2 126.3(5) . . ?
N2 C58 C53 122.4(5) . . ?
O2 C58 C53 111.1(5) . . ?
C64 C59 C60 117.5(6) . . ?
C64 C59 P2 120.1(5) . . ?
C60 C59 P2 122.4(5) . . ?
C59 C60 C61 120.0(7) . . ?
C62 C61 C60 120.6(7) . . ?
C61 C62 C63 120.8(7) . . ?
C62 C63 C64 120.4(8) . . ?
C59 C64 C63 120.7(7) . . ?
C70 C65 C66 118.5(6) . . ?
C70 C65 P2 119.0(5) . . ?
C66 C65 P2 122.4(5) . . ?
C67 C66 C65 119.8(7) . . ?
C68 C67 C66 121.3(7) . . ?
C67 C68 C69 119.0(7) . . ?
C68 C69 C70 120.5(7) . . ?
C65 C70 C69 120.8(6) . . ?
C72 C71 C76 113.3(5) . . ?
C72 C71 B2 127.8(5) . . ?
C76 C71 B2 118.7(5) . . ?
C71 C72 F16 120.7(5) . . ?
C71 C72 C73 124.8(6) . . ?
F16 C72 C73 114.5(6) . . ?
F17 C73 C74 121.6(6) . . ?
F17 C73 C72 120.0(6) . . ?
C74 C73 C72 118.3(6) . . ?
C75 C74 F18 121.0(6) . . ?
C75 C74 C73 119.4(6) . . ?
F18 C74 C73 119.6(6) . . ?
C74 C75 C76 121.6(6) . . ?
C74 C75 F19 119.6(6) . . ?
C76 C75 F19 118.8(6) . . ?
F20 C76 C75 118.6(6) . . ?
F20 C76 C71 118.8(5) . . ?
C75 C76 C71 122.6(6) . . ?
C82 C77 C78 113.6(5) . . ?
C82 C77 B2 125.3(6) . . ?
C78 C77 B2 121.1(5) . . ?
F21 C78 C77 119.7(5) . . ?
F21 C78 C79 116.1(7) . . ?
C77 C78 C79 124.2(7) . . ?
F22 C79 C80 120.9(7) . . ?
F22 C79 C78 120.2(7) . . ?
C80 C79 C78 118.9(8) . . ?
F23 C80 C79 120.6(9) . . ?
F23 C80 C81 120.6(8) . . ?
C79 C80 C81 118.8(7) . . ?
F24 C81 C80 119.2(7) . . ?
F24 C81 C82 120.3(8) . . ?
C80 C81 C82 120.5(7) . . ?
F25 C82 C81 114.8(6) . . ?
F25 C82 C77 121.4(5) . . ?
C81 C82 C77 123.8(7) . . ?
C84 C83 C88 113.5(6) . . ?
C84 C83 B2 126.8(5) . . ?
C88 C83 B2 119.7(5) . . ?
F26 C84 C83 122.0(6) . . ?
F26 C84 C85 113.9(6) . . ?
C83 C84 C85 124.1(6) . . ?
F27 C85 C86 121.8(8) . . ?
F27 C85 C84 120.3(7) . . ?
C86 C85 C84 117.9(7) . . ?
F28 C86 C85 119.1(9) . . ?
F28 C86 C87 120.1(8) . . ?
C85 C86 C87 120.7(8) . . ?
F29 C87 C88 122.2(7) . . ?
F29 C87 C86 119.3(7) . . ?
C88 C87 C86 118.4(7) . . ?
F30 C88 C87 114.7(6) . . ?
F30 C88 C83 119.9(6) . . ?
C87 C88 C83 125.4(6) . . ?
C101 C100 C105 116.4(16) . . ?
C100 C101 C102 121.0(17) . . ?
C103 C102 C101 127(2) . . ?
C104 C103 C102 119(3) . . ?
C103 C104 C105 124(3) . . ?
C100 C105 C104 113.6(17) . . ?
C108 C106 C107 114(2) 2_666 . ?
C106 C107 C108 115.4(18) . . ?
C106 C108 C107 129(2) 2_666 . ?

loop_
_geom_bond_atom_site_label_1
_geom_bond_atom_site_label_2
_geom_bond_distance
_geom_bond_site_symmetry_2
_geom_bond_publ_flag
Ni1 N1 1.897(4) . ?
Ni1 C7 1.967(6) . ?
Ni1 C1 2.032(7) . ?
Ni1 P1 2.1187(16) . ?
Ni1 C6 2.210(7) . ?
P1 C21 1.811(6) . ?
P1 C15 1.812(5) . ?
P1 C8 1.821(6) . ?
O1 C14 1.309(6) . ?
O1 B1 1.519(6) . ?
N1 C14 1.286(7) . ?
B1 C33 1.641(9) . ?
B1 C27 1.655(8) . ?
B1 C39 1.656(8) . ?
F1 C28 1.352(7) . ?
F2 C29 1.326(7) . ?
F3 C30 1.345(7) . ?
F4 C31 1.337(8) . ?
F5 C32 1.367(6) . ?
F6 C34 1.343(8) . ?
F7 C35 1.323(8) . ?
F8 C36 1.345(9) . ?
F9 C37 1.353(9) . ?
F10 C38 1.356(8) . ?
F11 C40 1.335(6) . ?
F12 C41 1.356(7) . ?
F13 C42 1.338(7) . ?
F14 C43 1.327(7) . ?
F15 C44 1.352(6) . ?
C1 C6 1.397(10) . ?
C1 C2 1.403(12) . ?
C1 C7 1.431(10) . ?
C2 C3 1.381(13) . ?
C3 C4 1.390(14) . ?
C4 C5 1.328(13) . ?
C5 C6 1.398(10) . ?
C8 C13 1.401(8) . ?
C8 C9 1.420(7) . ?
C9 C10 1.375(8) . ?
C9 C14 1.498(7) . ?
C10 C11 1.392(9) . ?
C11 C12 1.371(9) . ?
C12 C13 1.364(10) . ?
C15 C20 1.390(8) . ?
C15 C16 1.391(8) . ?
C16 C17 1.384(8) . ?
C17 C18 1.378(9) . ?
C18 C19 1.366(9) . ?
C19 C20 1.393(8) . ?
C21 C22 1.375(10) . ?
C21 C26 1.377(11) . ?
C22 C23 1.371(10) . ?
C23 C24 1.365(15) . ?
C25 C24 1.349(16) . ?
C25 C26 1.419(13) . ?
C27 C32 1.373(8) . ?
C27 C28 1.375(7) . ?
C28 C29 1.363(8) . ?
C29 C30 1.382(10) . ?
C30 C31 1.355(10) . ?
C31 C32 1.379(9) . ?
C33 C38 1.391(9) . ?
C33 C34 1.397(8) . ?
C34 C35 1.383(10) . ?
C35 C36 1.375(12) . ?
C36 C37 1.345(12) . ?
C37 C38 1.378(10) . ?
C39 C44 1.371(8) . ?
C39 C40 1.383(7) . ?
C40 C41 1.381(8) . ?
C41 C42 1.364(9) . ?
C42 C43 1.382(9) . ?
C43 C44 1.376(9) . ?
Ni2 N2 1.908(5) . ?
Ni2 C51 1.953(7) . ?
Ni2 C45 2.025(7) . ?
Ni2 P2 2.1230(16) . ?
Ni2 C46 2.211(6) . ?
P2 C59 1.805(7) . ?
P2 C52 1.810(6) . ?
P2 C65 1.812(6) . ?
O2 C58 1.303(6) . ?
O2 B2 1.522(7) . ?
N2 C58 1.283(7) . ?
B2 C83 1.627(10) . ?
B2 C71 1.650(8) . ?
B2 C77 1.661(9) . ?
F16 C72 1.359(7) . ?
F17 C73 1.328(8) . ?
F18 C74 1.348(7) . ?
F19 C75 1.367(7) . ?
F20 C76 1.342(7) . ?
F21 C78 1.341(7) . ?
F22 C79 1.331(9) . ?
F23 C80 1.336(8) . ?
F24 C81 1.352(9) . ?
F25 C82 1.353(8) . ?
F26 C84 1.344(7) . ?
F27 C85 1.335(9) . ?
F28 C86 1.345(10) . ?
F29 C87 1.350(8) . ?
F30 C88 1.337(7) . ?
C45 C46 1.424(11) . ?
C45 C51 1.441(11) . ?
C45 C50 1.444(13) . ?
C46 C47 1.408(12) . ?
C47 C48 1.329(13) . ?
C48 C49 1.406(14) . ?
C49 C50 1.342(14) . ?
C52 C57 1.403(8) . ?
C52 C53 1.423(7) . ?
C53 C54 1.373(8) . ?
C53 C58 1.499(7) . ?
C54 C55 1.378(9) . ?
C55 C56 1.380(9) . ?
C56 C57 1.367(9) . ?
C59 C64 1.386(10) . ?
C59 C60 1.395(8) . ?
C60 C61 1.400(10) . ?
C61 C62 1.342(11) . ?
C62 C63 1.343(11) . ?
C63 C64 1.394(11) . ?
C65 C70 1.376(9) . ?
C65 C66 1.396(8) . ?
C66 C67 1.376(10) . ?
C67 C68 1.368(12) . ?
C68 C69 1.375(10) . ?
C69 C70 1.379(10) . ?
C71 C72 1.345(9) . ?
C71 C76 1.411(8) . ?
C72 C73 1.411(8) . ?
C73 C74 1.352(10) . ?
C74 C75 1.333(10) . ?
C75 C76 1.364(9) . ?
C77 C82 1.371(8) . ?
C77 C78 1.372(9) . ?
C78 C79 1.400(9) . ?
C79 C80 1.352(12) . ?
C80 C81 1.365(12) . ?
C81 C82 1.370(9) . ?
C83 C84 1.380(9) . ?
C83 C88 1.386(8) . ?
C84 C85 1.413(11) . ?
C85 C86 1.369(12) . ?
C86 C87 1.375(12) . ?
C87 C88 1.370(10) . ?
C100 C101 1.309(19) . ?
C100 C105 1.47(3) . ?
C101 C102 1.333(19) . ?
C102 C103 1.26(2) . ?
C103 C104 1.22(3) . ?
C104 C105 1.48(3) . ?
C106 C108 1.13(4) 2_666 ?
C106 C107 1.381(18) . ?
C107 C108 1.402(18) . ?
C108 C106 1.13(4) 2_666 ?
